data_2244138
loop_
_publ_author_name
'Missioui, Mohcine'
'Guerrab, Walid'
'Alsubari, Abdulsalam'
'Mague, Joel T.'
'Ramli, Youssef'

_publ_section_title
;
 Crystal structure and Hirshfeld surface analysis of
 2-azido-<i>N</i>-(4-fluorophenyl)acetamide
;
_journal_coeditor_code VM2266
_journal_issue 8
_journal_name_full 'Acta Crystallographica Section E'
_journal_page_first 855
_journal_page_last 859
_journal_paper_doi 10.1107/S2056989022006764
_journal_volume 78
_journal_year 2022
_chemical_formula_iupac 'C8 H7 F N4 O'
_chemical_formula_moiety 'C8 H7 F N4 O'
_chemical_formula_sum 'C8 H7 F N4 O'
_chemical_formula_weight 194.18
_chemical_name_systematic
;
2-Azido-<i>N</i>-(4-fluorophenyl)acetamide
;
_space_group_crystal_system monoclinic
_space_group_IT_number 14
_space_group_name_Hall '-P 2ybc'
_space_group_name_H-M_alt 'P 1 21/c 1'
_atom_sites_solution_hydrogens geom
_atom_sites_solution_primary dual
_atom_sites_solution_secondary difmap
_audit_creation_method SHELXL-2018/3
_cell_angle_alpha 90
_cell_angle_beta 112.378(2)
_cell_angle_gamma 90
_cell_formula_units_Z 8
_cell_length_a 10.8398(7)
_cell_length_b 19.0207(11)
_cell_length_c 9.3307(5)
_cell_measurement_reflns_used 8481
_cell_measurement_temperature 296.(2)
_cell_measurement_theta_max 68.2848
_cell_measurement_theta_min 2.3229
_cell_volume 1778.93(18)
_computing_cell_refinement
;
<i>SAINT</i> (Bruker, 2016)
;
_computing_data_collection
;
<i>APEX3</i> (Bruker, 2016)
;
_computing_data_reduction
;
<i>SAINT</i>  (Bruker, 2016)
;
_computing_molecular_graphics
;
<i>DIAMOND</i> (Brandenburg & Putz, 2012)
;
_computing_publication_material
;
<i>SHELXTL</i> (Sheldrick, 2008)
;
_computing_structure_refinement
;
<i>SHELXL2018/3</i> (Sheldrick, 2015<i>b</i>)
;
_computing_structure_solution
;
<i>SHELXT/5</i> (Sheldrick, 2015<i>a</i>)
;
_diffrn_ambient_temperature 296(2)
_diffrn_detector_area_resol_mean 10.4167
_diffrn_measured_fraction_theta_full 0.990
_diffrn_measured_fraction_theta_max 0.985
_diffrn_measurement_device_type 'Bruker D8 VENTURE PHOTON 100 CMOS'
_diffrn_measurement_method '\w scans'
_diffrn_radiation_monochromator mirror
_diffrn_radiation_type CuK\a
_diffrn_radiation_wavelength 1.54178
_diffrn_reflns_av_R_equivalents 0.0340
_diffrn_reflns_av_unetI/netI 0.0313
_diffrn_reflns_limit_h_max 11
_diffrn_reflns_limit_h_min -12
_diffrn_reflns_limit_k_max 22
_diffrn_reflns_limit_k_min -22
_diffrn_reflns_limit_l_max 11
_diffrn_reflns_limit_l_min -11
_diffrn_reflns_number 12623
_diffrn_reflns_theta_full 68.000
_diffrn_reflns_theta_max 68.495
_diffrn_reflns_theta_min 4.411
_diffrn_source 'INCOATEC I\mS micro--focus source'
_exptl_absorpt_coefficient_mu 0.997
_exptl_absorpt_correction_T_max 0.87
_exptl_absorpt_correction_T_min 0.75
_exptl_absorpt_correction_type multi-scan
_exptl_absorpt_process_details
;
(<i>SADABS</i>; Krause <i>et al.</i>, 2015)
;
_exptl_crystal_colour colourless
_exptl_crystal_density_diffrn 1.450
_exptl_crystal_density_method 'not measured'
_exptl_crystal_description 'thick plate'
_exptl_crystal_F_000 800
_exptl_crystal_size_max 0.466
_exptl_crystal_size_mid 0.246
_exptl_crystal_size_min 0.146
_refine_diff_density_max 0.446
_refine_diff_density_min -0.237
_refine_ls_extinction_coef 0.0033(5)
_refine_ls_extinction_expression Fc^*^=kFc[1+0.001xFc^2^\l^3^/sin(2\q)]^-1/4^
_refine_ls_extinction_method
;
<i>SHELXL 2018/3</i> (Sheldrick, 2015<i>b</i>)
;
_refine_ls_goodness_of_fit_ref 1.058
_refine_ls_hydrogen_treatment constr
_refine_ls_matrix_type full
_refine_ls_number_parameters 254
_refine_ls_number_reflns 3224
_refine_ls_number_restraints 0
_refine_ls_restrained_S_all 1.058
_refine_ls_R_factor_all 0.0650
_refine_ls_R_factor_gt 0.0533
_refine_ls_shift/su_max 0.000
_refine_ls_shift/su_mean 0.000
_refine_ls_structure_factor_coef Fsqd
_refine_ls_weighting_details 'w=1/[\s^2^(Fo^2^)+(0.0828P)^2^+0.4718P] where P=(Fo^2^+2Fc^2^)/3'
_refine_ls_weighting_scheme calc
_refine_ls_wR_factor_gt 0.1485
_refine_ls_wR_factor_ref 0.1622
_reflns_number_gt 2545
_reflns_number_total 3224
_reflns_threshold_expression 'I > 2\s(I)'
_cod_data_source_file vm2266sup1.cif
_cod_data_source_block I
_cod_original_sg_symbol_H-M 'P 21/c'
_cod_database_code 2244138
_shelx_space_group_comment
;
The symmetry employed for this shelxl refinement is uniquely defined
by the following loop, which should always be used as a source of
symmetry information in preference to the above space-group names.
They are only intended as comments.
;
_shelx_estimated_absorpt_t_min 0.654
_shelx_estimated_absorpt_t_max 0.868

loop_
_space_group_symop_operation_xyz
'x, y, z'
'-x, y+1/2, -z+1/2'
'-x, -y, -z'
'x, -y-1/2, z-1/2'

loop_
_atom_site_type_symbol
_atom_site_label
_atom_site_fract_x
_atom_site_fract_y
_atom_site_fract_z
_atom_site_U_iso_or_equiv
_atom_site_adp_type
_atom_site_calc_flag
_atom_site_occupancy
_atom_site_disorder_assembly
_atom_site_disorder_group
F F1 0.75450(16) 0.51934(8) 0.5506(2) 0.1053(6) Uani d 1 . .
O O1 0.37628(16) 0.27865(8) 0.11857(16) 0.0704(5) Uani d 1 . .
N N1 0.38854(15) 0.30447(8) 0.36111(17) 0.0528(4) Uani d 1 . .
H H1 0.357573 0.292390 0.429765 0.063 Uiso calc 1 . .
N N2 0.23792(19) 0.15768(11) 0.1118(2) 0.0780(6) Uani d 1 . .
N N3 0.1406(2) 0.15796(10) -0.0097(2) 0.0673(5) Uani d 1 . .
N N4 0.0587(3) 0.15058(17) -0.1238(3) 0.1192(11) Uani d 1 . .
C C1 0.48107(18) 0.36020(10) 0.4020(2) 0.0494(4) Uani d 1 . .
C C2 0.5065(2) 0.40201(11) 0.2943(2) 0.0614(5) Uani d 1 . .
H H2 0.461604 0.394037 0.188729 0.074 Uiso calc 1 . .
C C3 0.5994(2) 0.45573(12) 0.3457(3) 0.0725(6) Uani d 1 . .
H H3 0.617810 0.483972 0.274916 0.087 Uiso calc 1 . .
C C4 0.6637(2) 0.46685(11) 0.5015(3) 0.0702(6) Uani d 1 . .
C C5 0.6383(2) 0.42787(12) 0.6092(3) 0.0675(6) Uani d 1 . .
H H5 0.681609 0.437309 0.714400 0.081 Uiso calc 1 . .
C C6 0.54707(19) 0.37419(11) 0.5590(2) 0.0569(5) Uani d 1 . .
H H6 0.529166 0.346752 0.631306 0.068 Uiso calc 1 . .
C C7 0.34277(18) 0.26790(10) 0.2280(2) 0.0517(5) Uani d 1 . .
C C8 0.2417(2) 0.21221(12) 0.2228(3) 0.0655(6) Uani d 1 . .
H H8A 0.265262 0.191575 0.324847 0.079 Uiso calc 1 . .
H H8B 0.154166 0.233482 0.193244 0.079 Uiso calc 1 . .
F F2 1.2344(2) 0.51818(12) 0.9845(3) 0.1438(9) Uani d 1 . .
O O2 0.86230(17) 0.27797(9) 0.55142(18) 0.0760(5) Uani d 1 . .
N N5 0.87105(16) 0.30220(9) 0.79296(17) 0.0546(4) Uani d 1 . .
H H5A 0.839332 0.289670 0.860681 0.065 Uiso calc 1 . .
N N6 0.6704(2) 0.18385(13) 0.4918(2) 0.0899(7) Uani d 1 . .
N N7 0.5847(2) 0.14001(11) 0.4654(2) 0.0670(5) Uani d 1 . .
N N8 0.5019(2) 0.10061(15) 0.4215(3) 0.0952(8) Uani d 1 . .
C C9 0.96341(19) 0.35814(10) 0.8354(2) 0.0536(5) Uani d 1 . .
C C10 0.9881(2) 0.40031(12) 0.7283(3) 0.0644(5) Uani d 1 . .
H H10 0.943298 0.392439 0.622692 0.077 Uiso calc 1 . .
C C11 1.0801(3) 0.45421(14) 0.7798(4) 0.0827(7) Uani d 1 . .
H H11 1.098105 0.482845 0.709361 0.099 Uiso calc 1 . .
C C12 1.1445(3) 0.46493(15) 0.9364(4) 0.0907(8) Uani d 1 . .
C C13 1.1195(3) 0.42528(16) 1.0435(3) 0.0904(8) Uani d 1 . .
H H13 1.162906 0.434404 1.148769 0.108 Uiso calc 1 . .
C C14 1.0292(2) 0.37163(13) 0.9929(3) 0.0713(6) Uani d 1 . .
H H14 1.011492 0.343792 1.064795 0.086 Uiso calc 1 . .
C C15 0.82697(19) 0.26628(10) 0.6592(2) 0.0539(5) Uani d 1 . .
C C16 0.7313(2) 0.20775(12) 0.6530(2) 0.0636(5) Uani d 1 . .
H H16A 0.778421 0.169287 0.719587 0.076 Uiso calc 1 . .
H H16B 0.662987 0.224593 0.687969 0.076 Uiso calc 1 . .

loop_
_atom_site_aniso_label
_atom_site_aniso_U_11
_atom_site_aniso_U_22
_atom_site_aniso_U_33
_atom_site_aniso_U_12
_atom_site_aniso_U_13
_atom_site_aniso_U_23
F1 0.0904(10) 0.0706(9) 0.1334(15) -0.0264(8) 0.0185(10) 0.0103(9)
O1 0.0994(11) 0.0750(10) 0.0495(8) -0.0053(8) 0.0428(8) -0.0079(7)
N1 0.0596(9) 0.0653(10) 0.0411(8) -0.0057(7) 0.0275(7) -0.0050(7)
N2 0.0694(11) 0.0849(14) 0.0739(13) 0.0008(10) 0.0208(10) -0.0273(10)
N3 0.0781(12) 0.0777(12) 0.0517(11) 0.0052(9) 0.0310(10) -0.0057(8)
N4 0.1118(19) 0.160(3) 0.0615(14) 0.0438(19) 0.0055(14) -0.0281(15)
C1 0.0507(10) 0.0542(10) 0.0484(9) 0.0043(8) 0.0247(8) -0.0003(8)
C2 0.0684(12) 0.0663(13) 0.0534(11) 0.0030(10) 0.0276(9) 0.0079(9)
C3 0.0763(14) 0.0614(13) 0.0873(16) 0.0025(11) 0.0396(13) 0.0198(11)
C4 0.0589(12) 0.0535(12) 0.0897(17) -0.0022(9) 0.0186(11) 0.0052(11)
C5 0.0646(12) 0.0637(13) 0.0652(13) -0.0030(10) 0.0146(10) -0.0036(10)
C6 0.0621(11) 0.0621(12) 0.0484(10) -0.0026(9) 0.0231(9) -0.0008(8)
C7 0.0568(10) 0.0593(11) 0.0429(9) 0.0079(8) 0.0234(8) -0.0033(8)
C8 0.0651(12) 0.0739(13) 0.0620(12) -0.0080(10) 0.0292(10) -0.0187(10)
F2 0.1302(15) 0.1254(16) 0.174(2) -0.0711(13) 0.0557(15) -0.0489(15)
O2 0.1083(13) 0.0784(10) 0.0623(9) -0.0201(9) 0.0561(9) -0.0135(7)
N5 0.0633(10) 0.0632(10) 0.0437(8) -0.0014(7) 0.0276(7) 0.0018(7)
N6 0.1168(17) 0.1021(17) 0.0610(12) -0.0385(14) 0.0453(12) -0.0225(11)
N7 0.0765(12) 0.0788(12) 0.0501(9) -0.0018(11) 0.0292(9) -0.0103(9)
N8 0.0906(15) 0.123(2) 0.0712(13) -0.0231(15) 0.0300(12) -0.0307(13)
C9 0.0530(10) 0.0571(11) 0.0538(10) 0.0049(8) 0.0239(8) -0.0017(8)
C10 0.0691(13) 0.0655(13) 0.0654(13) -0.0018(10) 0.0334(10) 0.0007(10)
C11 0.0871(17) 0.0708(15) 0.106(2) -0.0101(13) 0.0538(16) -0.0003(14)
C12 0.0779(16) 0.0806(18) 0.112(2) -0.0217(13) 0.0351(16) -0.0251(16)
C13 0.0863(17) 0.096(2) 0.0774(17) -0.0134(15) 0.0181(14) -0.0200(15)
C14 0.0750(14) 0.0762(15) 0.0578(12) -0.0036(11) 0.0201(10) -0.0046(11)
C15 0.0615(11) 0.0580(11) 0.0472(10) 0.0029(8) 0.0262(9) 0.0004(8)
C16 0.0717(13) 0.0722(13) 0.0502(11) -0.0077(10) 0.0270(9) -0.0008(9)

loop_
_atom_type_symbol
_atom_type_description
_atom_type_scat_dispersion_real
_atom_type_scat_dispersion_imag
_atom_type_scat_source
C C 0.0181 0.0091 'International Tables Vol C Tables 4.2.6.8 and 6.1.1.4'
H H 0.0000 0.0000 'International Tables Vol C Tables 4.2.6.8 and 6.1.1.4'
F F 0.0727 0.0534 'International Tables Vol C Tables 4.2.6.8 and 6.1.1.4'
N N 0.0311 0.0180 'International Tables Vol C Tables 4.2.6.8 and 6.1.1.4'
O O 0.0492 0.0322 'International Tables Vol C Tables 4.2.6.8 and 6.1.1.4'

loop_
_geom_angle_atom_site_label_1
_geom_angle_atom_site_label_2
_geom_angle_atom_site_label_3
_geom_angle_site_symmetry_1
_geom_angle_site_symmetry_3
_geom_angle
_geom_angle_publ_flag
C7 N1 C1 . . 127.90(16) ?
C7 N1 H1 . . 116.0 ?
C1 N1 H1 . . 116.0 ?
N3 N2 C8 . . 116.02(19) ?
N4 N3 N2 . . 171.2(3) ?
C2 C1 C6 . . 119.27(18) ?
C2 C1 N1 . . 123.51(17) ?
C6 C1 N1 . . 117.20(17) ?
C3 C2 C1 . . 119.3(2) ?
C3 C2 H2 . . 120.3 ?
C1 C2 H2 . . 120.3 ?
C4 C3 C2 . . 119.4(2) ?
C4 C3 H3 . . 120.3 ?
C2 C3 H3 . . 120.3 ?
F1 C4 C5 . . 118.5(2) ?
F1 C4 C3 . . 119.0(2) ?
C5 C4 C3 . . 122.4(2) ?
C4 C5 C6 . . 118.4(2) ?
C4 C5 H5 . . 120.8 ?
C6 C5 H5 . . 120.8 ?
C5 C6 C1 . . 121.11(19) ?
C5 C6 H6 . . 119.4 ?
C1 C6 H6 . . 119.4 ?
O1 C7 N1 . . 124.23(19) ?
O1 C7 C8 . . 122.15(17) ?
N1 C7 C8 . . 113.61(16) ?
N2 C8 C7 . . 110.25(17) ?
N2 C8 H8A . . 109.6 ?
C7 C8 H8A . . 109.6 ?
N2 C8 H8B . . 109.6 ?
C7 C8 H8B . . 109.6 ?
H8A C8 H8B . . 108.1 ?
C15 N5 C9 . . 127.53(16) ?
C15 N5 H5A . . 116.2 ?
C9 N5 H5A . . 116.2 ?
N7 N6 C16 . . 115.87(19) ?
N8 N7 N6 . . 171.2(2) ?
C10 C9 C14 . . 119.6(2) ?
C10 C9 N5 . . 123.08(18) ?
C14 C9 N5 . . 117.35(18) ?
C11 C10 C9 . . 119.4(2) ?
C11 C10 H10 . . 120.3 ?
C9 C10 H10 . . 120.3 ?
C12 C11 C10 . . 119.1(3) ?
C12 C11 H11 . . 120.4 ?
C10 C11 H11 . . 120.4 ?
C13 C12 F2 . . 119.4(3) ?
C13 C12 C11 . . 122.5(2) ?
F2 C12 C11 . . 118.2(3) ?
C12 C13 C14 . . 118.5(3) ?
C12 C13 H13 . . 120.7 ?
C14 C13 H13 . . 120.7 ?
C13 C14 C9 . . 120.9(2) ?
C13 C14 H14 . . 119.6 ?
C9 C14 H14 . . 119.6 ?
O2 C15 N5 . . 124.02(19) ?
O2 C15 C16 . . 121.86(18) ?
N5 C15 C16 . . 114.10(16) ?
N6 C16 C15 . . 107.63(17) ?
N6 C16 H16A . . 110.2 ?
C15 C16 H16A . . 110.2 ?
N6 C16 H16B . . 110.2 ?
C15 C16 H16B . . 110.2 ?
H16A C16 H16B . . 108.5 ?

loop_
_geom_bond_atom_site_label_1
_geom_bond_atom_site_label_2
_geom_bond_site_symmetry_2
_geom_bond_distance
_geom_bond_publ_flag
F1 C4 . 1.353(3) ?
O1 C7 . 1.224(2) ?
N1 C7 . 1.343(2) ?
N1 C1 . 1.409(2) ?
N1 H1 . 0.8600 ?
N2 N3 . 1.220(3) ?
N2 C8 . 1.455(3) ?
N3 N4 . 1.105(3) ?
C1 C2 . 1.389(3) ?
C1 C6 . 1.390(3) ?
C2 C3 . 1.386(3) ?
C2 H2 . 0.9300 ?
C3 C4 . 1.368(4) ?
C3 H3 . 0.9300 ?
C4 C5 . 1.359(3) ?
C5 C6 . 1.374(3) ?
C5 H5 . 0.9300 ?
C6 H6 . 0.9300 ?
C7 C8 . 1.511(3) ?
C8 H8A . 0.9700 ?
C8 H8B . 0.9700 ?
F2 C12 . 1.358(3) ?
O2 C15 . 1.225(2) ?
N5 C15 . 1.341(2) ?
N5 C9 . 1.411(3) ?
N5 H5A . 0.8600 ?
N6 N7 . 1.202(3) ?
N6 C16 . 1.465(3) ?
N7 N8 . 1.120(3) ?
C9 C10 . 1.385(3) ?
C9 C14 . 1.391(3) ?
C10 C11 . 1.382(3) ?
C10 H10 . 0.9300 ?
C11 C12 . 1.374(4) ?
C11 H11 . 0.9300 ?
C12 C13 . 1.358(4) ?
C13 C14 . 1.368(4) ?
C13 H13 . 0.9300 ?
C14 H14 . 0.9300 ?
C15 C16 . 1.508(3) ?
C16 H16A . 0.9700 ?
C16 H16B . 0.9700 ?

loop_
_geom_hbond_atom_site_label_D
_geom_hbond_atom_site_label_H
_geom_hbond_atom_site_label_A
_geom_hbond_site_symmetry_A
_geom_hbond_distance_DH
_geom_hbond_distance_HA
_geom_hbond_distance_DA
_geom_hbond_angle_DHA
_geom_hbond_publ_flag
N1 H1 O1 4_566 0.86 2.17 2.921(2) 146 yes
N5 H5A O2 4_566 0.86 2.13 2.885(2) 146 yes
C4 F1 Cg1 3_666 1.353(3) 3.755(3) 3.563(2) 71.45(2) y
C12 F2 Cg2 3_767 1.358(3) 3.983(3) 3.942(2) 78.45(18) y

loop_
_geom_torsion_atom_site_label_1
_geom_torsion_atom_site_label_2
_geom_torsion_atom_site_label_3
_geom_torsion_atom_site_label_4
_geom_torsion_site_symmetry_1
_geom_torsion_site_symmetry_2
_geom_torsion_site_symmetry_3
_geom_torsion_site_symmetry_4
_geom_torsion
_geom_torsion_publ_flag
C7 N1 C1 C2 . . . . 22.8(3) ?
C7 N1 C1 C6 . . . . -158.76(19) ?
C6 C1 C2 C3 . . . . 1.5(3) ?
N1 C1 C2 C3 . . . . 179.95(18) ?
C1 C2 C3 C4 . . . . -0.4(3) ?
C2 C3 C4 F1 . . . . 179.9(2) ?
C2 C3 C4 C5 . . . . -1.3(4) ?
F1 C4 C5 C6 . . . . -179.38(19) ?
C3 C4 C5 C6 . . . . 1.8(4) ?
C4 C5 C6 C1 . . . . -0.6(3) ?
C2 C1 C6 C5 . . . . -1.0(3) ?
N1 C1 C6 C5 . . . . -179.57(18) ?
C1 N1 C7 O1 . . . . -0.3(3) ?
C1 N1 C7 C8 . . . . -178.95(18) ?
N3 N2 C8 C7 . . . . -106.1(2) ?
O1 C7 C8 N2 . . . . 24.7(3) ?
N1 C7 C8 N2 . . . . -156.63(18) ?
C15 N5 C9 C10 . . . . 23.2(3) ?
C15 N5 C9 C14 . . . . -158.3(2) ?
C14 C9 C10 C11 . . . . 1.4(3) ?
N5 C9 C10 C11 . . . . 179.8(2) ?
C9 C10 C11 C12 . . . . -0.3(4) ?
C10 C11 C12 C13 . . . . -1.2(5) ?
C10 C11 C12 F2 . . . . 180.0(2) ?
F2 C12 C13 C14 . . . . -179.6(3) ?
C11 C12 C13 C14 . . . . 1.6(5) ?
C12 C13 C14 C9 . . . . -0.5(4) ?
C10 C9 C14 C13 . . . . -1.0(4) ?
N5 C9 C14 C13 . . . . -179.5(2) ?
C9 N5 C15 O2 . . . . -0.3(3) ?
C9 N5 C15 C16 . . . . 178.13(18) ?
N7 N6 C16 C15 . . . . -175.4(2) ?
O2 C15 C16 N6 . . . . -13.6(3) ?
N5 C15 C16 N6 . . . . 168.00(19) ?

_cod_database_fobs_code 2244138
